data_4334146
loop_
_publ_author_name
'Joyee Mitra'
'Sabyasachi Sarkar'

_publ_contact_author_name 'Sabyasachi Sarkar'
_publ_section_title
;
 Oxo-Mo(IV)(dithiolene)thiolato Complexes: Analogue of Reduced Sulfite
 Oxidase
;
_journal_name_full 'Inorganic Chemistry'
_journal_page_first 3032
_journal_page_last 3042
_journal_paper_doi 10.1021/ic302485c
_journal_volume 52
_journal_year 2013
_chemical_formula_moiety 'C16 H36 N, C23 H13 Mo N4 O3 S3'
_chemical_formula_sum 'C39 H49 Mo N5 O3 S3'
_chemical_formula_weight 827.98
_chemical_name_systematic
;
 ?
;
_space_group_IT_number 2
_symmetry_cell_setting triclinic
_symmetry_space_group_name_Hall '-P 1'
_symmetry_space_group_name_H-M 'P -1'
_atom_sites_solution_hydrogens geom
_atom_sites_solution_primary direct
_atom_sites_solution_secondary difmap
_audit_creation_method SHELXL-97
_cell_angle_alpha 84.855(5)
_cell_angle_beta 80.708(5)
_cell_angle_gamma 83.074(5)
_cell_formula_units_Z 2
_cell_length_a 9.137(5)
_cell_length_b 12.491(5)
_cell_length_c 17.753(5)
_cell_measurement_temperature 293(2)
_cell_volume 1979.9(15)
_computing_cell_refinement 'SAINT 6.45 ( Bruker, 2003)'
_computing_data_collection 'SMART 5.628 (Bruker, 2003)'
_computing_data_reduction 'SAINT 6.45 ( Bruker, 2003)'
_computing_molecular_graphics 'Diamond 3.1e, Ortep'
_computing_structure_refinement 'SHELXL-97 (Sheldrick, 1997)'
_computing_structure_solution SIR-97
_diffrn_ambient_temperature 293(2)
_diffrn_measured_fraction_theta_full 0.966
_diffrn_measured_fraction_theta_max 0.966
_diffrn_measurement_method /w-scans
_diffrn_radiation_monochromator graphite
_diffrn_radiation_source 'fine-focus sealed tube'
_diffrn_radiation_type MoK\a
_diffrn_radiation_wavelength 0.71069
_diffrn_reflns_av_R_equivalents 0.0297
_diffrn_reflns_av_sigmaI/netI 0.0630
_diffrn_reflns_limit_h_max 11
_diffrn_reflns_limit_h_min -11
_diffrn_reflns_limit_k_max 11
_diffrn_reflns_limit_k_min -15
_diffrn_reflns_limit_l_max 21
_diffrn_reflns_limit_l_min -21
_diffrn_reflns_number 10794
_diffrn_reflns_theta_full 26.00
_diffrn_reflns_theta_max 26.00
_diffrn_reflns_theta_min 1.95
_exptl_absorpt_coefficient_mu 0.532
_exptl_absorpt_correction_T_max 0.980
_exptl_absorpt_correction_T_min 0.973
_exptl_absorpt_correction_type empirical
_exptl_crystal_colour blue
_exptl_crystal_density_diffrn 1.389
_exptl_crystal_description block
_exptl_crystal_F_000 864
_exptl_crystal_size_max 0.06
_exptl_crystal_size_mid 0.04
_exptl_crystal_size_min 0.02
_refine_diff_density_max 0.782
_refine_diff_density_min -0.766
_refine_diff_density_rms 0.178
_refine_ls_extinction_method none
_refine_ls_goodness_of_fit_ref 0.878
_refine_ls_hydrogen_treatment constr
_refine_ls_matrix_type full
_refine_ls_number_parameters 460
_refine_ls_number_reflns 7510
_refine_ls_number_restraints 0
_refine_ls_restrained_S_all 0.878
_refine_ls_R_factor_all 0.0641
_refine_ls_R_factor_gt 0.0490
_refine_ls_shift/su_max 0.001
_refine_ls_shift/su_mean 0.000
_refine_ls_structure_factor_coef Fsqd
_refine_ls_weighting_details 'calc w=1/[\s^2^(Fo^2^)+(0.0877P)^2^+6.8866P] where P=(Fo^2^+2Fc^2^)/3'
_refine_ls_weighting_scheme calc
_refine_ls_wR_factor_gt 0.1208
_refine_ls_wR_factor_ref 0.1494
_reflns_number_gt 6189
_reflns_number_total 7510
_reflns_threshold_expression >2sigma(I)
_cod_data_source_file ic302485c_si_002_08.cif
_cod_data_source_block 5b
_cod_database_code 4334146

loop_
_symmetry_equiv_pos_as_xyz
'x, y, z'
'-x, -y, -z'

loop_
_atom_site_label
_atom_site_type_symbol
_atom_site_fract_x
_atom_site_fract_y
_atom_site_fract_z
_atom_site_U_iso_or_equiv
_atom_site_adp_type
_atom_site_occupancy
_atom_site_symmetry_multiplicity
_atom_site_calc_flag
_atom_site_refinement_flags
Mo1 Mo 0.25282(4) 0.08356(3) 0.69760(2) 0.01870(13) Uani 1 1 d .
S2 S 0.36453(11) -0.08538(8) 0.64551(6) 0.0204(2) Uani 1 1 d .
S1 S 0.26928(11) -0.01292(8) 0.81971(6) 0.0216(2) Uani 1 1 d .
S3 S 0.06570(12) 0.20747(8) 0.77062(6) 0.0225(2) Uani 1 1 d .
O1 O 0.4015(3) 0.1548(2) 0.67895(18) 0.0286(7) Uani 1 1 d .
O2 O -0.4929(4) 0.4068(3) 0.5789(2) 0.0382(8) Uani 1 1 d .
H2 H -0.5433 0.4401 0.5484 0.057 Uiso 1 1 calc R
O3 O -0.3155(4) 0.4943(3) 0.5067(2) 0.0358(8) Uani 1 1 d .
N1 N 0.4622(5) -0.2633(3) 0.9094(2) 0.0349(10) Uani 1 1 d .
N2 N 0.5716(5) -0.3459(4) 0.6933(2) 0.0448(12) Uani 1 1 d .
N3 N 0.0331(4) 0.0138(3) 0.68056(19) 0.0186(7) Uani 1 1 d .
N4 N 0.1866(4) 0.1524(3) 0.58785(19) 0.0210(7) Uani 1 1 d .
N5 N 0.4061(4) 0.3543(3) 0.87721(18) 0.0178(7) Uani 1 1 d .
C1 C 0.3813(4) -0.1334(3) 0.7975(2) 0.0222(9) Uani 1 1 d .
C2 C 0.4203(4) -0.1639(3) 0.7246(2) 0.0215(9) Uani 1 1 d .
C3 C 0.4266(5) -0.2054(3) 0.8595(2) 0.0252(9) Uani 1 1 d .
C4 C 0.5046(5) -0.2649(4) 0.7086(2) 0.0271(10) Uani 1 1 d .
C5 C -0.0420(5) -0.0552(3) 0.7298(3) 0.0226(9) Uani 1 1 d .
H5 H -0.0017 -0.0847 0.7730 0.027 Uiso 1 1 calc R
C6 C -0.1788(5) -0.0842(3) 0.7182(3) 0.0280(10) Uani 1 1 d .
H6 H -0.2285 -0.1323 0.7535 0.034 Uiso 1 1 calc R
C7 C -0.2410(5) -0.0417(4) 0.6546(3) 0.0308(10) Uani 1 1 d .
H7 H -0.3324 -0.0608 0.6467 0.037 Uiso 1 1 calc R
C8 C -0.1645(5) 0.0303(3) 0.6021(3) 0.0251(9) Uani 1 1 d .
C9 C -0.0269(4) 0.0554(3) 0.6183(2) 0.0206(8) Uani 1 1 d .
C10 C 0.0549(5) 0.1306(3) 0.5675(2) 0.0210(8) Uani 1 1 d .
C11 C -0.2195(5) 0.0816(4) 0.5346(3) 0.0307(10) Uani 1 1 d .
H11 H -0.3101 0.0655 0.5235 0.037 Uiso 1 1 calc R
C12 C -0.1420(5) 0.1522(4) 0.4874(3) 0.0309(11) Uani 1 1 d .
H12 H -0.1800 0.1840 0.4442 0.037 Uiso 1 1 calc R
C13 C -0.0022(5) 0.1794(3) 0.5023(2) 0.0263(9) Uani 1 1 d .
C14 C 0.0836(6) 0.2520(4) 0.4547(3) 0.0332(11) Uani 1 1 d .
H14 H 0.0509 0.2860 0.4107 0.040 Uiso 1 1 calc R
C15 C 0.2162(6) 0.2716(4) 0.4741(3) 0.0320(11) Uani 1 1 d .
H15 H 0.2749 0.3187 0.4427 0.038 Uiso 1 1 calc R
C16 C 0.2641(5) 0.2219(3) 0.5404(3) 0.0261(9) Uani 1 1 d .
H16 H 0.3543 0.2376 0.5523 0.031 Uiso 1 1 calc R
C17 C -0.0535(5) 0.2737(3) 0.7078(2) 0.0206(8) Uani 1 1 d .
C18 C -0.1923(4) 0.2369(3) 0.7080(2) 0.0196(8) Uani 1 1 d .
H18 H -0.2189 0.1774 0.7404 0.024 Uiso 1 1 calc R
C19 C -0.2911(5) 0.2871(3) 0.6608(2) 0.0214(9) Uani 1 1 d .
H19 H -0.3828 0.2615 0.6618 0.026 Uiso 1 1 calc R
C20 C -0.2520(5) 0.3762(3) 0.6120(2) 0.0221(9) Uani 1 1 d .
C21 C -0.1135(5) 0.4126(3) 0.6102(3) 0.0245(9) Uani 1 1 d .
H21 H -0.0867 0.4711 0.5768 0.029 Uiso 1 1 calc R
C22 C -0.0148(5) 0.3627(3) 0.6575(2) 0.0238(9) Uani 1 1 d .
H22 H 0.0773 0.3882 0.6558 0.029 Uiso 1 1 calc R
C23 C -0.3593(5) 0.4295(3) 0.5621(3) 0.0260(9) Uani 1 1 d .
C24 C 0.4795(5) 0.2443(3) 0.8516(2) 0.0206(8) Uani 1 1 d .
H24A H 0.4014 0.2003 0.8468 0.025 Uiso 1 1 calc R
H24B H 0.5372 0.2552 0.8012 0.025 Uiso 1 1 calc R
C25 C 0.5802(5) 0.1820(3) 0.9034(3) 0.0252(9) Uani 1 1 d .
H25A H 0.5338 0.1870 0.9563 0.030 Uiso 1 1 calc R
H25B H 0.6739 0.2135 0.8968 0.030 Uiso 1 1 calc R
C26 C 0.6105(5) 0.0638(3) 0.8856(3) 0.0259(9) Uani 1 1 d .
H26A H 0.5202 0.0291 0.9024 0.031 Uiso 1 1 calc R
H26B H 0.6356 0.0597 0.8307 0.031 Uiso 1 1 calc R
C27 C 0.7351(6) 0.0031(4) 0.9236(3) 0.0379(12) Uani 1 1 d .
H27A H 0.7498 -0.0706 0.9101 0.057 Uiso 1 1 calc R
H27B H 0.7096 0.0049 0.9781 0.057 Uiso 1 1 calc R
H27C H 0.8252 0.0364 0.9067 0.057 Uiso 1 1 calc R
C28 C 0.3286(5) 0.4062(3) 0.8116(2) 0.0204(8) Uani 1 1 d .
H28A H 0.2526 0.3615 0.8047 0.025 Uiso 1 1 calc R
H28B H 0.4011 0.4060 0.7652 0.025 Uiso 1 1 calc R
C29 C 0.2556(5) 0.5215(3) 0.8208(2) 0.0231(9) Uani 1 1 d .
H29A H 0.1878 0.5246 0.8688 0.028 Uiso 1 1 calc R
H29B H 0.3313 0.5693 0.8217 0.028 Uiso 1 1 calc R
C30 C 0.1700(5) 0.5580(3) 0.7542(3) 0.0258(9) Uani 1 1 d .
H30A H 0.2388 0.5538 0.7066 0.031 Uiso 1 1 calc R
H30B H 0.0958 0.5089 0.7535 0.031 Uiso 1 1 calc R
C31 C 0.0929(5) 0.6722(4) 0.7588(3) 0.0307(10) Uani 1 1 d .
H31A H 0.0405 0.6906 0.7159 0.046 Uiso 1 1 calc R
H31B H 0.1660 0.7217 0.7579 0.046 Uiso 1 1 calc R
H31C H 0.0235 0.6768 0.8054 0.046 Uiso 1 1 calc R
C32 C 0.2984(4) 0.3406(3) 0.9509(2) 0.0202(8) Uani 1 1 d .
H32A H 0.3559 0.3173 0.9920 0.024 Uiso 1 1 calc R
H32B H 0.2450 0.4107 0.9621 0.024 Uiso 1 1 calc R
C33 C 0.1852(5) 0.2615(3) 0.9515(2) 0.0224(9) Uani 1 1 d .
H33A H 0.2354 0.1886 0.9495 0.027 Uiso 1 1 calc R
H33B H 0.1357 0.2775 0.9068 0.027 Uiso 1 1 calc R
C34 C 0.0697(5) 0.2692(4) 1.0241(2) 0.0263(9) Uani 1 1 d .
H34A H 0.1199 0.2535 1.0686 0.032 Uiso 1 1 calc R
H34B H 0.0204 0.3424 1.0260 0.032 Uiso 1 1 calc R
C35 C -0.0460(5) 0.1912(4) 1.0269(3) 0.0375(12) Uani 1 1 d .
H35A H -0.1169 0.1986 1.0728 0.056 Uiso 1 1 calc R
H35B H 0.0022 0.1185 1.0265 0.056 Uiso 1 1 calc R
H35C H -0.0966 0.2069 0.9832 0.056 Uiso 1 1 calc R
C36 C 0.5205(4) 0.4237(3) 0.8939(2) 0.0193(8) Uani 1 1 d .
H36A H 0.5702 0.3866 0.9347 0.023 Uiso 1 1 calc R
H36B H 0.4685 0.4908 0.9125 0.023 Uiso 1 1 calc R
C37 C 0.6382(5) 0.4505(3) 0.8266(2) 0.0223(9) Uani 1 1 d .
H37A H 0.5907 0.4919 0.7865 0.027 Uiso 1 1 calc R
H37B H 0.6889 0.3841 0.8062 0.027 Uiso 1 1 calc R
C38 C 0.7517(5) 0.5156(3) 0.8508(3) 0.0258(9) Uani 1 1 d .
H38A H 0.6987 0.5764 0.8777 0.031 Uiso 1 1 calc R
H38B H 0.8124 0.5444 0.8053 0.031 Uiso 1 1 calc R
C39 C 0.8537(5) 0.4500(4) 0.9020(3) 0.0313(10) Uani 1 1 d .
H39A H 0.9224 0.4952 0.9149 0.047 Uiso 1 1 calc R
H39B H 0.9082 0.3905 0.8754 0.047 Uiso 1 1 calc R
H39C H 0.7948 0.4229 0.9479 0.047 Uiso 1 1 calc R

loop_
_atom_site_aniso_label
_atom_site_aniso_U_11
_atom_site_aniso_U_22
_atom_site_aniso_U_33
_atom_site_aniso_U_23
_atom_site_aniso_U_13
_atom_site_aniso_U_12
Mo1 0.01674(19) 0.0194(2) 0.0211(2) 0.00082(14) -0.00565(13) -0.00416(13)
S2 0.0172(5) 0.0250(5) 0.0189(5) 0.0000(4) -0.0044(4) -0.0007(4)
S1 0.0215(5) 0.0238(5) 0.0202(5) -0.0013(4) -0.0064(4) -0.0005(4)
S3 0.0259(6) 0.0219(5) 0.0216(5) -0.0032(4) -0.0088(4) -0.0015(4)
O1 0.0275(17) 0.0256(16) 0.0354(18) 0.0023(13) -0.0098(14) -0.0095(13)
O2 0.0281(18) 0.0364(19) 0.050(2) 0.0137(16) -0.0144(16) -0.0029(14)
O3 0.0349(19) 0.0345(18) 0.041(2) 0.0129(15) -0.0185(15) -0.0106(15)
N1 0.040(2) 0.038(2) 0.024(2) -0.0008(18) -0.0080(17) 0.0111(18)
N2 0.052(3) 0.040(2) 0.031(2) 0.0059(19) 0.011(2) 0.016(2)
N3 0.0182(17) 0.0148(16) 0.0229(18) -0.0049(13) -0.0032(14) 0.0001(13)
N4 0.0227(18) 0.0191(17) 0.0205(17) -0.0010(14) -0.0040(14) 0.0008(14)
N5 0.0195(17) 0.0171(16) 0.0162(16) -0.0021(13) -0.0012(13) -0.0008(13)
C1 0.016(2) 0.026(2) 0.025(2) 0.0012(17) -0.0070(16) -0.0015(16)
C2 0.0141(19) 0.022(2) 0.027(2) 0.0048(17) -0.0047(16) -0.0011(15)
C3 0.025(2) 0.026(2) 0.023(2) -0.0055(18) 0.0011(17) 0.0027(17)
C4 0.025(2) 0.033(2) 0.018(2) 0.0043(18) 0.0048(17) 0.0031(19)
C5 0.022(2) 0.0162(19) 0.029(2) -0.0033(17) -0.0020(17) -0.0003(16)
C6 0.019(2) 0.024(2) 0.040(3) -0.0033(19) 0.0000(19) -0.0049(17)
C7 0.019(2) 0.030(2) 0.047(3) -0.013(2) -0.009(2) -0.0023(18)
C8 0.020(2) 0.023(2) 0.035(2) -0.0129(18) -0.0095(18) 0.0036(17)
C9 0.018(2) 0.0188(19) 0.026(2) -0.0088(16) -0.0065(16) 0.0016(16)
C10 0.022(2) 0.0172(19) 0.024(2) -0.0081(16) -0.0046(16) 0.0030(16)
C11 0.028(2) 0.031(2) 0.039(3) -0.017(2) -0.019(2) 0.0055(19)
C12 0.037(3) 0.029(2) 0.029(2) -0.0104(19) -0.018(2) 0.010(2)
C13 0.036(3) 0.019(2) 0.024(2) -0.0080(17) -0.0119(19) 0.0082(18)
C14 0.050(3) 0.028(2) 0.021(2) -0.0004(18) -0.009(2) 0.004(2)
C15 0.045(3) 0.025(2) 0.024(2) -0.0016(18) 0.001(2) -0.003(2)
C16 0.025(2) 0.024(2) 0.028(2) -0.0018(18) -0.0028(18) -0.0014(17)
C17 0.026(2) 0.0166(19) 0.020(2) -0.0086(16) -0.0025(16) 0.0011(16)
C18 0.018(2) 0.020(2) 0.020(2) -0.0042(16) -0.0025(16) 0.0008(15)
C19 0.018(2) 0.019(2) 0.027(2) -0.0058(17) -0.0020(16) -0.0009(16)
C20 0.024(2) 0.020(2) 0.023(2) -0.0041(17) -0.0069(17) 0.0012(16)
C21 0.029(2) 0.0154(19) 0.030(2) -0.0022(17) -0.0050(18) -0.0059(17)
C22 0.022(2) 0.023(2) 0.028(2) -0.0087(17) -0.0028(17) -0.0054(17)
C23 0.023(2) 0.022(2) 0.035(2) -0.0005(18) -0.0106(18) -0.0032(17)
C24 0.022(2) 0.0173(19) 0.022(2) -0.0037(16) -0.0001(16) -0.0021(16)
C25 0.029(2) 0.019(2) 0.028(2) -0.0049(17) -0.0073(18) 0.0003(17)
C26 0.031(2) 0.021(2) 0.025(2) -0.0003(17) -0.0034(18) -0.0006(17)
C27 0.044(3) 0.025(2) 0.046(3) -0.006(2) -0.016(2) 0.007(2)
C28 0.022(2) 0.022(2) 0.018(2) -0.0013(16) -0.0035(16) -0.0031(16)
C29 0.023(2) 0.022(2) 0.024(2) -0.0025(17) -0.0055(17) -0.0006(17)
C30 0.026(2) 0.026(2) 0.025(2) -0.0022(18) -0.0060(18) 0.0002(18)
C31 0.028(2) 0.029(2) 0.036(3) 0.004(2) -0.013(2) 0.0011(19)
C32 0.017(2) 0.025(2) 0.018(2) -0.0030(16) 0.0008(15) -0.0018(16)
C33 0.021(2) 0.021(2) 0.024(2) -0.0001(17) -0.0009(17) -0.0041(16)
C34 0.022(2) 0.032(2) 0.023(2) 0.0028(18) -0.0010(17) -0.0008(18)
C35 0.027(2) 0.041(3) 0.043(3) 0.009(2) -0.004(2) -0.006(2)
C36 0.0155(19) 0.021(2) 0.022(2) -0.0029(16) -0.0067(16) 0.0001(15)
C37 0.021(2) 0.021(2) 0.024(2) -0.0051(17) -0.0014(17) -0.0029(16)
C38 0.018(2) 0.022(2) 0.038(3) -0.0052(18) -0.0030(18) -0.0037(16)
C39 0.021(2) 0.031(2) 0.043(3) -0.005(2) -0.010(2) -0.0025(18)

loop_
_atom_type_symbol
_atom_type_description
_atom_type_scat_dispersion_real
_atom_type_scat_dispersion_imag
_atom_type_scat_source
C C 0.0033 0.0016 'International Tables Vol C Tables 4.2.6.8 and 6.1.1.4'
H H 0.0000 0.0000 'International Tables Vol C Tables 4.2.6.8 and 6.1.1.4'
N N 0.0061 0.0033 'International Tables Vol C Tables 4.2.6.8 and 6.1.1.4'
O O 0.0106 0.0060 'International Tables Vol C Tables 4.2.6.8 and 6.1.1.4'
S S 0.1246 0.1234 'International Tables Vol C Tables 4.2.6.8 and 6.1.1.4'
Mo Mo -1.6832 0.6857 'International Tables Vol C Tables 4.2.6.8 and 6.1.1.4'

loop_
_geom_angle_atom_site_label_1
_geom_angle_atom_site_label_2
_geom_angle_atom_site_label_3
_geom_angle
O1 Mo1 N4 88.63(14)
O1 Mo1 N3 159.51(13)
N4 Mo1 N3 70.88(12)
O1 Mo1 S1 105.64(11)
N4 Mo1 S1 165.73(10)
N3 Mo1 S1 94.85(9)
O1 Mo1 S2 99.72(12)
N4 Mo1 S2 93.27(9)
N3 Mo1 S2 81.41(9)
S1 Mo1 S2 84.78(4)
O1 Mo1 S3 102.17(12)
N4 Mo1 S3 92.22(9)
N3 Mo1 S3 79.86(9)
S1 Mo1 S3 84.56(4)
S2 Mo1 S3 157.53(4)
C2 S2 Mo1 103.81(15)
C1 S1 Mo1 104.27(15)
C17 S3 Mo1 108.10(14)
C5 N3 C9 118.2(4)
C5 N3 Mo1 125.9(3)
C9 N3 Mo1 115.6(3)
C16 N4 C10 116.4(4)
C16 N4 Mo1 123.1(3)
C10 N4 Mo1 120.3(3)
C36 N5 C28 110.9(3)
C36 N5 C32 106.3(3)
C28 N5 C32 112.3(3)
C36 N5 C24 111.4(3)
C28 N5 C24 105.6(3)
C32 N5 C24 110.5(3)
C2 C1 C3 118.9(4)
C2 C1 S1 122.7(3)
C3 C1 S1 118.3(3)
C1 C2 C4 121.5(4)
C1 C2 S2 122.7(3)
C4 C2 S2 115.7(3)
N1 C3 C1 179.7(5)
N2 C4 C2 177.7(5)
N3 C5 C6 121.8(4)
C7 C6 C5 120.2(4)
C6 C7 C8 119.1(4)
C7 C8 C9 116.9(4)
C7 C8 C11 124.2(4)
C9 C8 C11 118.9(4)
N3 C9 C8 123.7(4)
N3 C9 C10 116.8(4)
C8 C9 C10 119.4(4)
N4 C10 C13 123.7(4)
N4 C10 C9 116.1(4)
C13 C10 C9 120.2(4)
C12 C11 C8 121.1(4)
C11 C12 C13 121.3(4)
C14 C13 C10 117.4(4)
C14 C13 C12 123.6(4)
C10 C13 C12 119.0(4)
C15 C14 C13 118.7(4)
C14 C15 C16 120.6(4)
N4 C16 C15 123.0(4)
C18 C17 C22 118.3(4)
C18 C17 S3 119.2(3)
C22 C17 S3 122.6(3)
C19 C18 C17 121.5(4)
C20 C19 C18 119.6(4)
C21 C20 C19 119.6(4)
C21 C20 C23 121.4(4)
C19 C20 C23 119.0(4)
C20 C21 C22 120.9(4)
C21 C22 C17 120.1(4)
O3 C23 O2 123.5(4)
O3 C23 C20 119.8(4)
O2 C23 C20 116.7(4)
C25 C24 N5 115.8(3)
C24 C25 C26 110.9(4)
C27 C26 C25 113.0(4)
N5 C28 C29 115.8(3)
C30 C29 C28 109.4(3)
C31 C30 C29 113.1(4)
C33 C32 N5 116.0(3)
C32 C33 C34 110.0(4)
C35 C34 C33 111.7(4)
N5 C36 C37 115.3(3)
C36 C37 C38 110.9(4)
C37 C38 C39 113.6(4)

loop_
_geom_bond_atom_site_label_1
_geom_bond_atom_site_label_2
_geom_bond_distance
Mo1 O1 1.686(3)
Mo1 N4 2.204(3)
Mo1 N3 2.355(3)
Mo1 S1 2.4014(12)
Mo1 S2 2.4241(13)
Mo1 S3 2.4505(13)
S2 C2 1.749(4)
S1 C1 1.753(4)
S3 C17 1.767(4)
O2 C23 1.269(5)
O3 C23 1.261(5)
N1 C3 1.155(6)
N2 C4 1.149(6)
N3 C5 1.339(5)
N3 C9 1.348(5)
N4 C16 1.337(5)
N4 C10 1.375(5)
N5 C36 1.514(5)
N5 C28 1.517(5)
N5 C32 1.515(5)
N5 C24 1.528(5)
C1 C2 1.362(6)
C1 C3 1.439(6)
C2 C4 1.422(6)
C5 C6 1.394(6)
C6 C7 1.381(7)
C7 C8 1.400(7)
C8 C9 1.411(6)
C8 C11 1.440(6)
C9 C10 1.434(6)
C10 C13 1.404(6)
C11 C12 1.345(7)
C12 C13 1.430(7)
C13 C14 1.404(7)
C14 C15 1.367(7)
C15 C16 1.390(6)
C17 C18 1.400(6)
C17 C22 1.406(6)
C18 C19 1.386(6)
C19 C20 1.392(6)
C20 C21 1.390(6)
C20 C23 1.485(6)
C21 C22 1.386(6)
C24 C25 1.508(6)
C25 C26 1.520(6)
C26 C27 1.507(6)
C28 C29 1.524(6)
C29 C30 1.527(6)
C30 C31 1.516(6)
C32 C33 1.512(6)
C33 C34 1.532(6)
C34 C35 1.514(6)
C36 C37 1.515(5)
C37 C38 1.526(6)
C38 C39 1.524(6)
